data_7104519
loop_
_publ_author_name
'Xu, Ling'
'Yan, Shihai'
'Choi, Eun-Young'
'Lee, Jin Yong'
'Kwon, Young-Uk'

_publ_section_title
;
 Product control by halide ions of ionic liquids in the ionothermal
 syntheses of Ni-(H)BTC metal-organic frameworks.
;
_journal_issue 23
_journal_name_full 'Chemical communications (Cambridge, England)'
_journal_page_first 3431
_journal_page_last 3433
_journal_paper_doi 10.1039/b902223f
_journal_volume 34
_journal_year 2009
_chemical_formula_sum 'C50 H42 N4 Ni3 O26'
_chemical_formula_weight 1291.01
_chemical_name_systematic
;
?
;
_space_group_IT_number 14
_symmetry_cell_setting monoclinic
_symmetry_space_group_name_Hall '-P 2ybc'
_symmetry_space_group_name_H-M 'P 1 21/c 1'
_atom_sites_solution_hydrogens geom
_atom_sites_solution_primary direct
_atom_sites_solution_secondary difmap
_audit_creation_method SHELXL-97
_cell_angle_alpha 90.00
_cell_angle_beta 98.158(2)
_cell_angle_gamma 90.00
_cell_formula_units_Z 2
_cell_length_a 10.7110(9)
_cell_length_b 13.7963(12)
_cell_length_c 18.7511(16)
_cell_measurement_reflns_used 5320
_cell_measurement_temperature 173(2)
_cell_measurement_theta_max 28.22
_cell_measurement_theta_min 2.19
_cell_volume 2742.9(4)
_computing_cell_refinement 'Bruker SMART'
_computing_data_collection 'Bruker SMART'
_computing_data_reduction 'Bruker SAINT'
_computing_molecular_graphics 'Bruker SHELXTL'
_computing_publication_material 'Bruker SHELXTL'
_computing_structure_refinement 'Bruker SHELXTL'
_computing_structure_solution 'Bruker SHELXTL'
_diffrn_ambient_temperature 173(2)
_diffrn_measured_fraction_theta_full 0.983
_diffrn_measured_fraction_theta_max 0.983
_diffrn_measurement_device_type 'CCD area detector'
_diffrn_measurement_method 'phi and omega scans'
_diffrn_radiation_monochromator graphite
_diffrn_radiation_source 'sealed tube'
_diffrn_radiation_type MoK\a
_diffrn_radiation_wavelength 0.71073
_diffrn_reflns_av_R_equivalents 0.0608
_diffrn_reflns_av_sigmaI/netI 0.0877
_diffrn_reflns_limit_h_max 14
_diffrn_reflns_limit_h_min -13
_diffrn_reflns_limit_k_max 18
_diffrn_reflns_limit_k_min -12
_diffrn_reflns_limit_l_max 21
_diffrn_reflns_limit_l_min -24
_diffrn_reflns_number 19663
_diffrn_reflns_theta_full 28.26
_diffrn_reflns_theta_max 28.26
_diffrn_reflns_theta_min 1.84
_exptl_absorpt_coefficient_mu 1.111
_exptl_absorpt_correction_T_max 0.875
_exptl_absorpt_correction_T_min 0.761
_exptl_absorpt_correction_type multi-scan
_exptl_absorpt_process_details sadabs
_exptl_crystal_colour green
_exptl_crystal_density_diffrn 1.563
_exptl_crystal_density_method 'not measured'
_exptl_crystal_description needle
_exptl_crystal_F_000 1324
_exptl_crystal_size_max 0.30
_exptl_crystal_size_mid 0.15
_exptl_crystal_size_min 0.12
_refine_diff_density_max 1.813
_refine_diff_density_min -0.975
_refine_diff_density_rms 0.163
_refine_ls_extinction_coef 0.0008(2)
_refine_ls_extinction_expression Fc^*^=kFc[1+0.001xFc^2^\l^3^/sin(2\q)]^-1/4^
_refine_ls_extinction_method SHELXL
_refine_ls_goodness_of_fit_ref 1.084
_refine_ls_hydrogen_treatment constr
_refine_ls_matrix_type full
_refine_ls_number_parameters 377
_refine_ls_number_reflns 6684
_refine_ls_number_restraints 49
_refine_ls_restrained_S_all 1.087
_refine_ls_R_factor_all 0.1120
_refine_ls_R_factor_gt 0.0658
_refine_ls_shift/su_max 0.002
_refine_ls_shift/su_mean 0.000
_refine_ls_structure_factor_coef Fsqd
_refine_ls_weighting_details 'calc w=1/[\s^2^(Fo^2^)+(0.1050P)^2^+4.1254P] where P=(Fo^2^+2Fc^2^)/3'
_refine_ls_weighting_scheme calc
_refine_ls_wR_factor_gt 0.1741
_refine_ls_wR_factor_ref 0.2144
_reflns_number_gt 4365
_reflns_number_total 6684
_reflns_threshold_expression >2sigma(I)
_cod_data_source_file b902223f.txt
_cod_data_source_block 14a
_cod_depositor_comments
;
The following automatic conversions were performed:
'_symmetry_cell_setting' value 'Monoclinic' changed to 'monoclinic'
according to '/home/saulius/struct/CIF-dictionaries/cif_core.dic'
dictionary named 'cif_core.dic' version 2.4.1 from
2010-06-29.

'_refine_ls_hydrogen_treatment' value 'Constr' changed to
'constr' according to '/home/saulius/struct/CIF-dictionaries/cif_core.dic'
dictionary named 'cif_core.dic' version 2.4.1 from 2010-06-29.

Automatic conversion script
Id: cif_fix_enum 1527 2010-12-29 10:47:43Z saulius 
;
_cod_original_sg_symbol_H-M 'P2(1)/c '
_cod_database_code 7104519

loop_
_symmetry_equiv_pos_as_xyz
'x, y, z'
'-x, y+1/2, -z+1/2'
'-x, -y, -z'
'x, -y-1/2, z-1/2'

loop_
_atom_site_label
_atom_site_type_symbol
_atom_site_fract_x
_atom_site_fract_y
_atom_site_fract_z
_atom_site_U_iso_or_equiv
_atom_site_adp_type
_atom_site_occupancy
_atom_site_symmetry_multiplicity
_atom_site_calc_flag
_atom_site_refinement_flags
_atom_site_disorder_assembly
_atom_site_disorder_group
Ni1 Ni 0.39800(3) 0.26770(2) 0.524110(17) 0.01200(8) Uani 1 1 d . . .
Ni2 Ni 0.5000 0.5000 0.5000 0.01204(11) Uani 1 2 d S . .
C11 C 0.4095(3) 0.1353(2) 0.33316(14) 0.0180(7) Uani 1 1 d . . .
C12 C 0.4163(3) 0.1461(2) 0.25982(15) 0.0200(7) Uani 1 1 d . . .
H12A H 0.3854 0.2037 0.2358 0.024 Uiso 1 1 calc R . .
C13 C 0.4676(3) 0.0736(2) 0.22147(14) 0.0194(7) Uani 1 1 d . . .
C14 C 0.5185(3) -0.0091(2) 0.25747(15) 0.0220(7) Uani 1 1 d . . .
H14A H 0.5541 -0.0588 0.2317 0.026 Uiso 1 1 calc R . .
C15 C 0.5170(3) -0.0185(2) 0.33119(16) 0.0234(7) Uani 1 1 d . . .
C16 C 0.4576(3) 0.0530(2) 0.36822(15) 0.0200(7) Uani 1 1 d . . .
H16A H 0.4508 0.0442 0.4178 0.024 Uiso 1 1 calc R . .
C17 C 0.3558(3) 0.2173(2) 0.37298(14) 0.0173(7) Uani 1 1 d . . .
C18 C 0.4706(3) 0.0853(2) 0.14124(14) 0.0170(6) Uani 1 1 d . . .
C19 C 0.5837(3) -0.1001(2) 0.37268(15) 0.0217(7) Uani 1 1 d . . .
O11 O 0.31788(17) 0.19516(14) 0.43240(10) 0.0170(5) Uani 1 1 d . . .
O12 O 0.3545(2) 0.30043(16) 0.34731(11) 0.0282(6) Uani 1 1 d . . .
O13 O 0.47010(18) 0.17183(15) 0.11897(10) 0.0197(5) Uani 1 1 d . . .
O14 O 0.47321(18) 0.00972(14) 0.10483(10) 0.0191(5) Uani 1 1 d . . .
O15 O 0.6810(2) -0.13383(17) 0.34414(11) 0.0291(6) Uani 1 1 d . . .
O16 O 0.55058(17) -0.13233(14) 0.42758(10) 0.0186(5) Uani 1 1 d . . .
C21 C 0.7791(3) 0.2669(2) 0.52681(17) 0.0231(7) Uani 1 1 d . . .
C22 C 0.8945(2) 0.3119(2) 0.52929(17) 0.0231(7) Uani 1 1 d . . .
H22A H 0.8978 0.3796 0.5206 0.028 Uiso 1 1 calc R . .
C23 C 1.0077(3) 0.2591(2) 0.54456(18) 0.0257(8) Uani 1 1 d . . .
C24 C 1.0023(3) 0.1597(2) 0.55842(17) 0.0226(7) Uani 1 1 d . . .
H24A H 1.0779 0.1237 0.5704 0.027 Uiso 1 1 calc R . .
C25 C 0.8863(3) 0.1140(2) 0.55468(17) 0.0237(7) Uani 1 1 d . . .
C26 C 0.7755(3) 0.1669(2) 0.53881(17) 0.0253(8) Uani 1 1 d . . .
H26A H 0.6964 0.1349 0.5361 0.030 Uiso 1 1 calc R . .
C27 C 0.6553(2) 0.3182(2) 0.50907(15) 0.0183(7) Uani 1 1 d . . .
C28 C 1.1309(2) 0.3071(2) 0.53925(16) 0.0212(7) Uani 1 1 d . . .
C29 C 0.8791(3) 0.0064(2) 0.56658(19) 0.0264(8) Uani 1 1 d . . .
O21 O 0.56319(17) 0.26484(14) 0.48572(10) 0.0164(5) Uani 1 1 d . . .
O22 O 0.65313(17) 0.40802(14) 0.51853(11) 0.0193(5) Uani 1 1 d . . .
O23 O 1.1319(2) 0.39016(18) 0.51226(17) 0.0486(8) Uani 1 1 d . . .
O24 O 1.23001(17) 0.25869(14) 0.56147(10) 0.0181(5) Uani 1 1 d . . .
O25 O 0.9618(2) -0.04061(18) 0.59863(16) 0.0446(8) Uani 1 1 d . . .
O26 O 0.7684(2) -0.02895(16) 0.53509(14) 0.0323(6) Uani 1 1 d . . .
N1 N 1.1944(4) 0.7519(4) 0.6475(3) 0.0888(17) Uani 1 1 d . . .
N2 N 1.0916(6) 0.6264(5) 0.6476(3) 0.1117(17) Uani 1 1 d U . .
C1 C 1.0774(7) 0.7359(5) 0.6447(3) 0.0908(17) Uani 1 1 d U . .
H1A H 1.0063 0.7776 0.6418 0.109 Uiso 1 1 calc R . .
C3 C 1.2010(8) 0.6047(7) 0.6470(4) 0.132(2) Uani 1 1 d U . .
H3A H 1.2282 0.5395 0.6439 0.158 Uiso 1 1 calc R . .
C4 C 1.2519(6) 0.8504(6) 0.6450(4) 0.124(3) Uani 1 1 d . . .
H4A H 1.1856 0.8997 0.6426 0.185 Uiso 1 1 calc R . .
H4B H 1.2947 0.8555 0.6023 0.185 Uiso 1 1 calc R . .
H4C H 1.3131 0.8605 0.6884 0.185 Uiso 1 1 calc R . .
C5 C 0.9887(17) 0.5711(15) 0.6488(10) 0.344(3) Uani 1 1 d U . .
H5A H 0.9941 0.5225 0.6105 0.412 Uiso 1 1 calc R . .
H5B H 0.9179 0.6142 0.6297 0.412 Uiso 1 1 calc R . .
C6 C 0.9407(10) 0.5168(11) 0.7049(9) 0.278(3) Uani 1 1 d DU . .
H6A H 0.9309 0.5606 0.7456 0.334 Uiso 1 1 calc R . .
H6B H 1.0017 0.4655 0.7229 0.334 Uiso 1 1 calc R . .
C7 C 0.8100(9) 0.4695(9) 0.6760(7) 0.196(4) Uani 1 1 d DU . .
H7A H 0.7793 0.4331 0.7149 0.294 Uiso 1 1 calc R . .
H7B H 0.8199 0.4254 0.6362 0.294 Uiso 1 1 calc R . .
H7C H 0.7492 0.5203 0.6589 0.294 Uiso 1 1 calc R . .
C2 C 1.2748(9) 0.6744(7) 0.6509(5) 0.147(2) Uani 1 1 d U . .
H2A H 1.3642 0.6741 0.6552 0.176 Uiso 1 1 calc R . .
O1W O 0.35831(17) 0.39703(13) 0.46977(10) 0.0152(4) Uani 1 1 d U . .

loop_
_atom_site_aniso_label
_atom_site_aniso_U_11
_atom_site_aniso_U_22
_atom_site_aniso_U_33
_atom_site_aniso_U_23
_atom_site_aniso_U_13
_atom_site_aniso_U_12
Ni1 0.01110(14) 0.01023(15) 0.01470(15) -0.00012(13) 0.00192(12) -0.00019(13)
Ni2 0.0124(2) 0.0103(2) 0.0135(2) 0.00051(18) 0.00212(16) -0.00012(18)
C11 0.0251(13) 0.0147(13) 0.0143(12) -0.0005(11) 0.0036(10) 0.0025(12)
C12 0.0272(13) 0.0166(13) 0.0151(12) 0.0027(11) -0.0009(11) 0.0071(12)
C13 0.0282(14) 0.0159(13) 0.0142(12) -0.0010(11) 0.0034(10) -0.0012(12)
C14 0.0304(14) 0.0191(14) 0.0176(13) 0.0017(11) 0.0076(11) 0.0061(13)
C15 0.0319(15) 0.0181(14) 0.0205(13) 0.0050(12) 0.0048(11) 0.0050(13)
C16 0.0267(13) 0.0187(14) 0.0149(12) 0.0030(11) 0.0035(10) 0.0052(12)
C17 0.0217(13) 0.0179(13) 0.0116(11) -0.0009(11) -0.0003(10) -0.0023(12)
C18 0.0206(12) 0.0194(13) 0.0111(11) -0.0015(11) 0.0023(10) 0.0029(11)
C19 0.0264(14) 0.0169(14) 0.0213(13) 0.0014(12) 0.0017(11) 0.0022(12)
O11 0.0201(9) 0.0110(9) 0.0194(9) -0.0012(8) 0.0014(7) 0.0007(8)
O12 0.0475(12) 0.0160(10) 0.0218(10) -0.0004(9) 0.0075(9) 0.0063(10)
O13 0.0237(9) 0.0194(10) 0.0157(9) 0.0009(8) 0.0021(7) 0.0011(9)
O14 0.0264(9) 0.0187(10) 0.0141(8) 0.0020(8) 0.0093(7) 0.0020(8)
O15 0.0293(10) 0.0314(12) 0.0295(11) 0.0041(10) 0.0140(8) 0.0089(10)
O16 0.0223(9) 0.0145(9) 0.0192(9) 0.0032(8) 0.0036(7) 0.0010(8)
C21 0.0158(12) 0.0167(14) 0.0374(16) 0.0034(13) 0.0053(11) -0.0055(11)
C22 0.0100(11) 0.0169(14) 0.0432(17) 0.0016(13) 0.0067(11) 0.0034(11)
C23 0.0163(13) 0.0203(15) 0.0410(17) 0.0048(13) 0.0054(12) 0.0036(12)
C24 0.0165(12) 0.0141(14) 0.0388(16) 0.0036(12) 0.0098(11) 0.0026(11)
C25 0.0181(12) 0.0129(13) 0.0405(16) 0.0000(13) 0.0056(12) -0.0004(12)
C26 0.0176(13) 0.0154(14) 0.0427(17) 0.0025(13) 0.0039(12) 0.0033(12)
C27 0.0128(11) 0.0130(13) 0.0295(14) 0.0020(11) 0.0044(10) 0.0063(11)
C28 0.0140(11) 0.0140(13) 0.0382(15) 0.0063(12) 0.0127(11) -0.0014(11)
C29 0.0201(13) 0.0141(14) 0.0452(18) -0.0014(13) 0.0053(13) -0.0025(12)
O21 0.0147(8) 0.0138(9) 0.0225(9) -0.0003(8) 0.0087(7) 0.0000(8)
O22 0.0151(8) 0.0105(9) 0.0330(10) 0.0028(8) 0.0056(8) 0.0026(8)
O23 0.0169(10) 0.0233(12) 0.107(2) 0.0211(14) 0.0144(12) 0.0036(10)
O24 0.0120(8) 0.0186(10) 0.0250(9) 0.0051(8) 0.0075(7) 0.0023(8)
O25 0.0292(12) 0.0211(12) 0.0786(18) 0.0119(13) -0.0092(12) 0.0038(11)
O26 0.0249(10) 0.0141(10) 0.0569(15) 0.0047(10) 0.0026(10) -0.0038(9)
N1 0.063(3) 0.099(4) 0.101(3) -0.029(3) 0.000(2) 0.027(3)
N2 0.111(3) 0.125(3) 0.101(3) -0.002(2) 0.021(2) -0.023(2)
C1 0.089(3) 0.098(3) 0.083(3) -0.001(2) 0.008(2) 0.000(2)
C3 0.132(3) 0.136(3) 0.127(3) 0.004(3) 0.013(3) 0.007(3)
C4 0.110(5) 0.118(5) 0.127(6) -0.005(5) -0.035(4) -0.047(5)
C5 0.342(4) 0.348(4) 0.341(4) 0.001(3) 0.050(3) -0.004(3)
C6 0.277(4) 0.279(4) 0.279(4) 0.004(3) 0.035(3) -0.004(3)
C7 0.188(6) 0.193(6) 0.218(6) -0.008(5) 0.065(5) -0.019(5)
C2 0.147(3) 0.145(3) 0.149(3) 0.003(3) 0.024(3) 0.010(3)
O1W 0.0172(8) 0.0098(8) 0.0179(8) -0.0005(7) -0.0002(7) -0.0024(7)

loop_
_atom_type_symbol
_atom_type_description
_atom_type_scat_dispersion_real
_atom_type_scat_dispersion_imag
_atom_type_scat_source
C C 0.0033 0.0016 'International Tables Vol C Tables 4.2.6.8 and 6.1.1.4'
H H 0.0000 0.0000 'International Tables Vol C Tables 4.2.6.8 and 6.1.1.4'
N N 0.0061 0.0033 'International Tables Vol C Tables 4.2.6.8 and 6.1.1.4'
O O 0.0106 0.0060 'International Tables Vol C Tables 4.2.6.8 and 6.1.1.4'
Ni Ni 0.3393 1.1124 'International Tables Vol C Tables 4.2.6.8 and 6.1.1.4'

loop_
_geom_angle_atom_site_label_1
_geom_angle_atom_site_label_2
_geom_angle_atom_site_label_3
_geom_angle
_geom_angle_site_symmetry_1
_geom_angle_site_symmetry_3
_geom_angle_publ_flag
O21 Ni1 O13 94.46(8) . 4_566 ?
O21 Ni1 O24 175.29(8) . 1_455 ?
O13 Ni1 O24 88.18(8) 4_566 1_455 ?
O21 Ni1 O11 88.58(8) . . ?
O13 Ni1 O11 174.57(8) 4_566 . ?
O24 Ni1 O11 88.49(8) 1_455 . ?
O21 Ni1 O1W 88.30(8) . . ?
O13 Ni1 O1W 95.96(8) 4_566 . ?
O24 Ni1 O1W 95.32(8) 1_455 . ?
O11 Ni1 O1W 88.62(7) . . ?
O21 Ni1 O16 86.95(8) . 3_656 ?
O13 Ni1 O16 86.77(8) 4_566 3_656 ?
O24 Ni1 O16 89.30(8) 1_455 3_656 ?
O11 Ni1 O16 88.90(7) . 3_656 ?
O1W Ni1 O16 174.69(8) . 3_656 ?
O14 Ni2 O14 180.000(1) 4_566 2_655 ?
O14 Ni2 O22 90.83(8) 4_566 . ?
O14 Ni2 O22 89.17(8) 2_655 . ?
O14 Ni2 O22 89.17(8) 4_566 3_666 ?
O14 Ni2 O22 90.83(8) 2_655 3_666 ?
O22 Ni2 O22 180.0 . 3_666 ?
O14 Ni2 O1W 88.82(7) 4_566 3_666 ?
O14 Ni2 O1W 91.18(7) 2_655 3_666 ?
O22 Ni2 O1W 81.01(7) . 3_666 ?
O22 Ni2 O1W 98.99(7) 3_666 3_666 ?
O14 Ni2 O1W 91.18(7) 4_566 . ?
O14 Ni2 O1W 88.82(7) 2_655 . ?
O22 Ni2 O1W 98.99(7) . . ?
O22 Ni2 O1W 81.01(7) 3_666 . ?
O1W Ni2 O1W 180.0 3_666 . ?
C16 C11 C12 119.4(3) . . ?
C16 C11 C17 121.6(2) . . ?
C12 C11 C17 118.9(2) . . ?
C13 C12 C11 120.9(3) . . ?
C13 C12 H12A 119.6 . . ?
C11 C12 H12A 119.6 . . ?
C12 C13 C14 119.6(3) . . ?
C12 C13 C18 120.1(2) . . ?
C14 C13 C18 120.3(3) . . ?
C15 C14 C13 119.9(3) . . ?
C15 C14 H14A 120.1 . . ?
C13 C14 H14A 120.1 . . ?
C14 C15 C16 119.6(3) . . ?
C14 C15 C19 121.1(3) . . ?
C16 C15 C19 119.2(3) . . ?
C11 C16 C15 120.5(3) . . ?
C11 C16 H16A 119.8 . . ?
C15 C16 H16A 119.8 . . ?
O12 C17 O11 124.9(3) . . ?
O12 C17 C11 118.9(2) . . ?
O11 C17 C11 116.2(2) . . ?
O14 C18 O13 127.4(2) . . ?
O14 C18 C13 117.3(2) . . ?
O13 C18 C13 115.4(2) . . ?
O16 C19 O15 123.7(3) . . ?
O16 C19 C15 122.7(3) . . ?
O15 C19 C15 113.6(3) . . ?
C17 O11 Ni1 117.64(17) . . ?
C18 O13 Ni1 131.68(17) . 4_565 ?
C18 O14 Ni2 126.97(18) . 2_645 ?
C19 O16 Ni1 126.44(19) . 3_656 ?
C22 C21 C26 118.9(3) . . ?
C22 C21 C27 123.8(3) . . ?
C26 C21 C27 117.3(2) . . ?
C21 C22 C23 121.1(3) . . ?
C21 C22 H22A 119.5 . . ?
C23 C22 H22A 119.5 . . ?
C24 C23 C22 119.2(3) . . ?
C24 C23 C28 120.5(3) . . ?
C22 C23 C28 120.0(3) . . ?
C25 C24 C23 119.9(3) . . ?
C25 C24 H24A 120.1 . . ?
C23 C24 H24A 120.1 . . ?
C24 C25 C26 120.2(3) . . ?
C24 C25 C29 120.4(3) . . ?
C26 C25 C29 119.3(3) . . ?
C25 C26 C21 120.7(3) . . ?
C25 C26 H26A 119.7 . . ?
C21 C26 H26A 119.7 . . ?
O22 C27 O21 126.8(2) . . ?
O22 C27 C21 118.0(2) . . ?
O21 C27 C21 115.2(2) . . ?
O23 C28 O24 123.9(3) . . ?
O23 C28 C23 119.4(2) . . ?
O24 C28 C23 116.7(3) . . ?
O25 C29 O26 125.0(3) . . ?
O25 C29 C25 124.2(3) . . ?
O26 C29 C25 110.8(2) . . ?
C27 O21 Ni1 123.53(18) . . ?
C27 O22 Ni2 127.94(17) . . ?
C28 O24 Ni1 126.50(19) . 1_655 ?
C1 N1 C2 118.6(7) . . ?
C1 N1 C4 124.5(6) . . ?
C2 N1 C4 116.9(6) . . ?
C3 N2 C5 131.1(11) . . ?
C3 N2 C1 109.7(7) . . ?
C5 N2 C1 119.2(10) . . ?
N1 C1 N2 94.5(6) . . ?
N1 C1 H1A 132.8 . . ?
N2 C1 H1A 132.8 . . ?
N2 C3 C2 114.7(10) . . ?
N2 C3 H3A 122.7 . . ?
C2 C3 H3A 122.7 . . ?
N1 C4 H4A 109.5 . . ?
N1 C4 H4B 109.5 . . ?
H4A C4 H4B 109.5 . . ?
N1 C4 H4C 109.5 . . ?
H4A C4 H4C 109.5 . . ?
H4B C4 H4C 109.5 . . ?
N2 C5 C6 133.2(15) . . ?
N2 C5 H5A 103.9 . . ?
C6 C5 H5A 103.9 . . ?
N2 C5 H5B 103.9 . . ?
C6 C5 H5B 103.9 . . ?
H5A C5 H5B 105.4 . . ?
C5 C6 C7 110.9(13) . . ?
C5 C6 H6A 109.5 . . ?
C7 C6 H6A 109.5 . . ?
C5 C6 H6B 109.5 . . ?
C7 C6 H6B 109.5 . . ?
H6A C6 H6B 108.0 . . ?
C6 C7 H7A 109.5 . . ?
C6 C7 H7B 109.5 . . ?
H7A C7 H7B 109.5 . . ?
C6 C7 H7C 109.5 . . ?
H7A C7 H7C 109.5 . . ?
H7B C7 H7C 109.5 . . ?
C3 C2 N1 102.2(8) . . ?
C3 C2 H2A 128.9 . . ?
N1 C2 H2A 128.9 . . ?
Ni1 O1W Ni2 111.16(8) . . ?

loop_
_geom_bond_atom_site_label_1
_geom_bond_atom_site_label_2
_geom_bond_distance
_geom_bond_site_symmetry_2
_geom_bond_publ_flag
Ni1 O21 2.003(2) . ?
Ni1 O13 2.0165(19) 4_566 ?
Ni1 O24 2.0252(19) 1_455 ?
Ni1 O11 2.0679(18) . ?
Ni1 O1W 2.0687(19) . ?
Ni1 O16 2.1143(19) 3_656 ?
Ni2 O14 2.0309(19) 4_566 ?
Ni2 O14 2.0309(19) 2_655 ?
Ni2 O22 2.0639(19) . ?
Ni2 O22 2.0639(19) 3_666 ?
Ni2 O1W 2.0972(18) 3_666 ?
Ni2 O1W 2.0972(18) . ?
C11 C16 1.376(4) . ?
C11 C12 1.395(4) . ?
C11 C17 1.513(4) . ?
C12 C13 1.389(4) . ?
C12 H12A 0.9500 . ?
C13 C14 1.396(4) . ?
C13 C18 1.518(4) . ?
C14 C15 1.391(4) . ?
C14 H14A 0.9500 . ?
C15 C16 1.408(4) . ?
C15 C19 1.493(4) . ?
C16 H16A 0.9500 . ?
C17 O12 1.243(4) . ?
C17 O11 1.276(3) . ?
C18 O14 1.249(3) . ?
C18 O13 1.264(3) . ?
C19 O16 1.219(4) . ?
C19 O15 1.321(4) . ?
O13 Ni1 2.0165(19) 4_565 ?
O14 Ni2 2.0309(19) 2_645 ?
O16 Ni1 2.1143(19) 3_656 ?
C21 C22 1.379(4) . ?
C21 C26 1.399(4) . ?
C21 C27 1.498(4) . ?
C22 C23 1.408(4) . ?
C22 H22A 0.9500 . ?
C23 C24 1.398(4) . ?
C23 C28 1.493(4) . ?
C24 C25 1.386(4) . ?
C24 H24A 0.9500 . ?
C25 C26 1.390(4) . ?
C25 C29 1.504(4) . ?
C26 H26A 0.9500 . ?
C27 O22 1.253(3) . ?
C27 O21 1.259(3) . ?
C28 O23 1.253(4) . ?
C28 O24 1.273(3) . ?
C29 O25 1.190(4) . ?
C29 O26 1.340(4) . ?
O24 Ni1 2.0252(19) 1_655 ?
N1 C1 1.265(8) . ?
N1 C2 1.369(11) . ?
N1 C4 1.496(9) . ?
N2 C3 1.211(10) . ?
N2 C5 1.343(19) . ?
N2 C1 1.520(9) . ?
C1 H1A 0.9500 . ?
C3 C2 1.240(13) . ?
C3 H3A 0.9500 . ?
C4 H4A 0.9800 . ?
C4 H4B 0.9800 . ?
C4 H4C 0.9800 . ?
C5 C6 1.44(2) . ?
C5 H5A 0.9900 . ?
C5 H5B 0.9900 . ?
C6 C7 1.570(12) . ?
C6 H6A 0.9900 . ?
C6 H6B 0.9900 . ?
C7 H7A 0.9800 . ?
C7 H7B 0.9800 . ?
C7 H7C 0.9800 . ?
C2 H2A 0.9500 . ?

loop_
_geom_torsion_atom_site_label_1
_geom_torsion_atom_site_label_2
_geom_torsion_atom_site_label_3
_geom_torsion_atom_site_label_4
_geom_torsion
_geom_torsion_site_symmetry_1
_geom_torsion_site_symmetry_2
_geom_torsion_site_symmetry_3
_geom_torsion_site_symmetry_4
_geom_torsion_publ_flag
C16 C11 C12 C13 1.9(4) . . . . ?
C17 C11 C12 C13 178.4(3) . . . . ?
C11 C12 C13 C14 -3.1(4) . . . . ?
C11 C12 C13 C18 178.1(3) . . . . ?
C12 C13 C14 C15 0.3(4) . . . . ?
C18 C13 C14 C15 179.0(3) . . . . ?
C13 C14 C15 C16 3.6(5) . . . . ?
C13 C14 C15 C19 -172.8(3) . . . . ?
C12 C11 C16 C15 2.1(4) . . . . ?
C17 C11 C16 C15 -174.4(3) . . . . ?
C14 C15 C16 C11 -4.8(4) . . . . ?
C19 C15 C16 C11 171.7(3) . . . . ?
C16 C11 C17 O12 155.1(3) . . . . ?
C12 C11 C17 O12 -21.3(4) . . . . ?
C16 C11 C17 O11 -23.1(4) . . . . ?
C12 C11 C17 O11 160.4(3) . . . . ?
C12 C13 C18 O14 -154.7(3) . . . . ?
C14 C13 C18 O14 26.6(4) . . . . ?
C12 C13 C18 O13 25.3(4) . . . . ?
C14 C13 C18 O13 -153.4(3) . . . . ?
C14 C15 C19 O16 -152.6(3) . . . . ?
C16 C15 C19 O16 30.9(4) . . . . ?
C14 C15 C19 O15 27.2(4) . . . . ?
C16 C15 C19 O15 -149.3(3) . . . . ?
O12 C17 O11 Ni1 -55.8(3) . . . . ?
C11 C17 O11 Ni1 122.4(2) . . . . ?
O21 Ni1 O11 C17 -37.30(19) . . . . ?
O13 Ni1 O11 C17 -161.5(8) 4_566 . . . ?
O24 Ni1 O11 C17 146.4(2) 1_455 . . . ?
O1W Ni1 O11 C17 51.03(19) . . . . ?
O16 Ni1 O11 C17 -124.3(2) 3_656 . . . ?
O14 C18 O13 Ni1 31.7(4) . . . 4_565 ?
C13 C18 O13 Ni1 -148.29(19) . . . 4_565 ?
O13 C18 O14 Ni2 8.4(4) . . . 2_645 ?
C13 C18 O14 Ni2 -171.58(17) . . . 2_645 ?
O15 C19 O16 Ni1 -17.3(4) . . . 3_656 ?
C15 C19 O16 Ni1 162.5(2) . . . 3_656 ?
C26 C21 C22 C23 -0.9(5) . . . . ?
C27 C21 C22 C23 -178.4(3) . . . . ?
C21 C22 C23 C24 -0.9(5) . . . . ?
C21 C22 C23 C28 173.5(3) . . . . ?
C22 C23 C24 C25 2.1(5) . . . . ?
C28 C23 C24 C25 -172.3(3) . . . . ?
C23 C24 C25 C26 -1.5(5) . . . . ?
C23 C24 C25 C29 177.6(3) . . . . ?
C24 C25 C26 C21 -0.4(5) . . . . ?
C29 C25 C26 C21 -179.4(3) . . . . ?
C22 C21 C26 C25 1.5(5) . . . . ?
C27 C21 C26 C25 179.2(3) . . . . ?
C22 C21 C27 O22 -22.7(5) . . . . ?
C26 C21 C27 O22 159.7(3) . . . . ?
C22 C21 C27 O21 157.2(3) . . . . ?
C26 C21 C27 O21 -20.4(4) . . . . ?
C24 C23 C28 O23 165.1(3) . . . . ?
C22 C23 C28 O23 -9.3(5) . . . . ?
C24 C23 C28 O24 -13.3(5) . . . . ?
C22 C23 C28 O24 172.4(3) . . . . ?
C24 C25 C29 O25 22.3(5) . . . . ?
C26 C25 C29 O25 -158.7(4) . . . . ?
C24 C25 C29 O26 -156.5(3) . . . . ?
C26 C25 C29 O26 22.5(4) . . . . ?
O22 C27 O21 Ni1 -49.2(4) . . . . ?
C21 C27 O21 Ni1 130.8(2) . . . . ?
O13 Ni1 O21 C27 -21.2(2) 4_566 . . . ?
O24 Ni1 O21 C27 -145.1(9) 1_455 . . . ?
O11 Ni1 O21 C27 163.3(2) . . . . ?
O1W Ni1 O21 C27 74.7(2) . . . . ?
O16 Ni1 O21 C27 -107.7(2) 3_656 . . . ?
O21 C27 O22 Ni2 0.3(4) . . . . ?
C21 C27 O22 Ni2 -179.82(19) . . . . ?
O14 Ni2 O22 C27 95.2(2) 4_566 . . . ?
O14 Ni2 O22 C27 -84.8(2) 2_655 . . . ?
O22 Ni2 O22 C27 -139(100) 3_666 . . . ?
O1W Ni2 O22 C27 -176.2(2) 3_666 . . . ?
O1W Ni2 O22 C27 3.8(2) . . . . ?
O23 C28 O24 Ni1 -28.5(4) . . . 1_655 ?
C23 C28 O24 Ni1 149.8(2) . . . 1_655 ?
C2 N1 C1 N2 0.5(8) . . . . ?
C4 N1 C1 N2 178.4(6) . . . . ?
C3 N2 C1 N1 -3.8(7) . . . . ?
C5 N2 C1 N1 177.5(11) . . . . ?
C5 N2 C3 C2 -175.2(13) . . . . ?
C1 N2 C3 C2 6.2(10) . . . . ?
C3 N2 C5 C6 77(3) . . . . ?
C1 N2 C5 C6 -105(2) . . . . ?
N2 C5 C6 C7 176.8(18) . . . . ?
N2 C3 C2 N1 -5.5(11) . . . . ?
C1 N1 C2 C3 2.8(10) . . . . ?
C4 N1 C2 C3 -175.3(7) . . . . ?
O21 Ni1 O1W Ni2 -56.02(9) . . . . ?
O13 Ni1 O1W Ni2 38.30(10) 4_566 . . . ?
O24 Ni1 O1W Ni2 127.01(9) 1_455 . . . ?
O11 Ni1 O1W Ni2 -144.63(9) . . . . ?
O16 Ni1 O1W Ni2 -82.5(8) 3_656 . . . ?
O14 Ni2 O1W Ni1 -58.03(10) 4_566 . . . ?
O14 Ni2 O1W Ni1 121.97(10) 2_655 . . . ?
O22 Ni2 O1W Ni1 33.00(10) . . . . ?
O22 Ni2 O1W Ni1 -147.00(10) 3_666 . . . ?
O1W Ni2 O1W Ni1 -91(100) 3_666 . . . ?
